data_1548169
loop_
_publ_author_name
'Sheng-Qun Su'
'Takashi Kamachi'
'Zi-Shuo Yao'
'You-Gui Huang'
'Yoshihito Shiota'
'Kazunari Yoshizawa'
'Nobuaki Azuma'
'Yuji Miyazaki'
'Motohiro Nakano'
'Goro Maruta'
'Sadamu Takeda'
'Soonchul Kang'
'Shinji Kanegawa'
'Osamu Sato'

_publ_section_title
;
 Assembling an alkyl rotor to access abrupt and reversible crystalline
 deformation of a cobalt(II) complex
;
_journal_name_full 'Nature Communications'
_journal_page_first 8810
_journal_paper_doi 10.1038/ncomms9810
_journal_volume 6
_journal_year 2015
_chemical_formula_moiety 'C16 H17 N7 O8 Zn'
_chemical_formula_sum 'C16 H17 N7 O8 Zn'
_chemical_formula_weight 500.74
_space_group_IT_number 14
_symmetry_cell_setting monoclinic
_symmetry_space_group_name_Hall '-P 2ybc'
_symmetry_space_group_name_H-M 'P 1 21/c 1'
_atom_sites_solution_hydrogens geom
_atom_sites_solution_primary direct
_atom_sites_solution_secondary difmap
_cell_angle_alpha 90.00
_cell_angle_beta 101.09(3)
_cell_angle_gamma 90.00
_cell_formula_units_Z 4
_cell_length_a 9.801(2)
_cell_length_b 27.120(5)
_cell_length_c 7.7592(16)
_cell_measurement_reflns_used 4475
_cell_measurement_temperature 153(2)
_cell_measurement_theta_max 27.48
_cell_measurement_theta_min 3.07
_cell_volume 2023.9(7)
_computing_structure_refinement 'SHELXL-97 (Sheldrick, 1997)'
_computing_structure_solution 'SHELXS-97 (Sheldrick, 1990)'
_diffrn_ambient_temperature 153(2)
_diffrn_measured_fraction_theta_full 0.964
_diffrn_measured_fraction_theta_max 0.964
_diffrn_measurement_device_type Molybdenum
_diffrn_measurement_method dtprofit.ref
_diffrn_radiation_monochromator graphite
_diffrn_radiation_source 'fine-focus sealed tube'
_diffrn_radiation_type MoK\a
_diffrn_radiation_wavelength 0.71073
_diffrn_reflns_av_R_equivalents 0.0549
_diffrn_reflns_av_sigmaI/netI 0.0953
_diffrn_reflns_limit_h_max 12
_diffrn_reflns_limit_h_min -12
_diffrn_reflns_limit_k_max 35
_diffrn_reflns_limit_k_min -31
_diffrn_reflns_limit_l_max 9
_diffrn_reflns_limit_l_min -10
_diffrn_reflns_number 16508
_diffrn_reflns_theta_full 27.48
_diffrn_reflns_theta_max 27.48
_diffrn_reflns_theta_min 3.07
_exptl_absorpt_coefficient_mu 1.275
_exptl_absorpt_correction_T_max 0.9049
_exptl_absorpt_correction_T_min 0.7667
_exptl_absorpt_correction_type multi-scan
_exptl_crystal_colour colorless
_exptl_crystal_density_diffrn 1.643
_exptl_crystal_density_method 'not measured'
_exptl_crystal_description prism
_exptl_crystal_F_000 1024
_exptl_crystal_size_max 0.22
_exptl_crystal_size_mid 0.19
_exptl_crystal_size_min 0.08
_refine_diff_density_max 0.973
_refine_diff_density_min -0.416
_refine_diff_density_rms 0.086
_refine_ls_extinction_method none
_refine_ls_goodness_of_fit_ref 1.011
_refine_ls_hydrogen_treatment mixed
_refine_ls_matrix_type full
_refine_ls_number_parameters 289
_refine_ls_number_reflns 4475
_refine_ls_number_restraints 0
_refine_ls_restrained_S_all 1.011
_refine_ls_R_factor_all 0.0804
_refine_ls_R_factor_gt 0.0533
_refine_ls_shift/su_max 0.001
_refine_ls_shift/su_mean 0.000
_refine_ls_structure_factor_coef Fsqd
_refine_ls_weighting_details 'calc w=1/[\s^2^(Fo^2^)+(0.0501P)^2^+0.0000P] where P=(Fo^2^+2Fc^2^)/3'
_refine_ls_weighting_scheme calc
_refine_ls_wR_factor_gt 0.1173
_refine_ls_wR_factor_ref 0.1332
_reflns_number_gt 2899
_reflns_number_total 4475
_reflns_threshold_expression >2sigma(I)
_cod_data_source_file 12.cif
_cod_data_source_block 12
_cod_depositor_comments
;
The following automatic conversions were performed:

'_symmetry_cell_setting' value 'Monoclinic' changed to 'monoclinic'
according to the built-in table from CIF Core dictionary named
'cif_core.dic' version 2.4.1 from 2010-06-29.

Automatic conversion script
Id: cif_fix_values 5376 2017-05-30 11:51:03Z andrius 
;
_cod_original_cell_volume 2023.8(7)
_cod_original_sg_symbol_H-M P21/c
_cod_database_code 1548169

loop_
_symmetry_equiv_pos_as_xyz
'x, y, z'
'-x, y+1/2, -z+1/2'
'-x, -y, -z'
'x, -y-1/2, z-1/2'

loop_
_atom_site_label
_atom_site_type_symbol
_atom_site_fract_x
_atom_site_fract_y
_atom_site_fract_z
_atom_site_U_iso_or_equiv
_atom_site_adp_type
_atom_site_occupancy
_atom_site_symmetry_multiplicity
_atom_site_calc_flag
_atom_site_refinement_flags
_atom_site_disorder_assembly
_atom_site_disorder_group
Zn1 Zn 0.37713(4) 0.376332(14) 0.86276(6) 0.03011(17) Uani 1 1 d . . .
C1 C 0.5556(4) 0.47160(12) 0.7525(5) 0.0389(10) Uani 1 1 d . . .
H1A H 0.4979 0.4979 0.7763 0.047 Uiso 1 1 calc R . .
C2 C 0.6780(4) 0.47813(13) 0.6873(6) 0.0443(11) Uani 1 1 d . . .
H2A H 0.7175 0.5085 0.6608 0.053 Uiso 1 1 calc R . .
C3 C 0.7289(4) 0.43218(12) 0.6696(5) 0.0353(9) Uani 1 1 d . . .
H3A H 0.8111 0.4241 0.6278 0.042 Uiso 1 1 calc R . .
C4 C 0.6394(3) 0.34780(12) 0.7309(5) 0.0261(8) Uani 1 1 d . . .
C5 C 0.7437(3) 0.31856(12) 0.6861(5) 0.0286(8) Uani 1 1 d . . .
H5A H 0.8204 0.3325 0.6450 0.034 Uiso 1 1 calc R . .
C6 C 0.7299(3) 0.26778(12) 0.7046(5) 0.0268(8) Uani 1 1 d . . .
C7 C 0.8409(4) 0.23455(12) 0.6557(5) 0.0312(9) Uani 1 1 d . . .
C8 C 0.6174(3) 0.24743(12) 0.7656(5) 0.0290(8) Uani 1 1 d . . .
H8A H 0.6078 0.2128 0.7783 0.035 Uiso 1 1 calc R . .
C9 C 0.5204(3) 0.28048(12) 0.8067(5) 0.0251(8) Uani 1 1 d . . .
C10 C 0.3528(4) 0.21921(12) 0.8971(5) 0.0315(9) Uani 1 1 d . . .
H10A H 0.3977 0.1889 0.8823 0.038 Uiso 1 1 calc R . .
C11 C 0.2294(4) 0.22463(12) 0.9504(5) 0.0328(9) Uani 1 1 d . . .
H11A H 0.1711 0.1993 0.9803 0.039 Uiso 1 1 calc R . .
C12 C 0.2064(4) 0.27607(13) 0.9519(5) 0.0342(9) Uani 1 1 d . . .
H12A H 0.1270 0.2909 0.9838 0.041 Uiso 1 1 calc R . .
C13 C 0.9090(4) 0.14939(12) 0.6431(6) 0.0367(9) Uani 1 1 d . . .
H13A H 0.9991 0.1537 0.7248 0.044 Uiso 1 1 calc R . .
H13B H 0.9248 0.1520 0.5213 0.044 Uiso 1 1 calc R . .
C14 C 0.8471(4) 0.10005(12) 0.6718(5) 0.0359(9) Uani 1 1 d . . .
H14A H 0.7646 0.0944 0.5780 0.043 Uiso 1 1 calc R . .
H14B H 0.8154 0.1005 0.7855 0.043 Uiso 1 1 calc R . .
C15 C 0.9489(4) 0.05768(13) 0.6721(6) 0.0454(11) Uani 1 1 d . . .
H15A H 0.9760 0.0560 0.5557 0.054 Uiso 1 1 calc R . .
H15B H 1.0339 0.0644 0.7607 0.054 Uiso 1 1 calc R . .
C16 C 0.8903(5) 0.00877(14) 0.7117(6) 0.0679(16) Uani 1 1 d . . .
H16A H 0.9605 -0.0170 0.7119 0.102 Uiso 1 1 calc R . .
H16B H 0.8081 0.0012 0.6218 0.102 Uiso 1 1 calc R . .
H16C H 0.8639 0.0101 0.8272 0.102 Uiso 1 1 calc R . .
N1 N 0.5295(3) 0.42416(10) 0.7773(4) 0.0333(8) Uani 1 1 d . . .
N2 N 0.6381(3) 0.39973(9) 0.7239(4) 0.0281(7) Uani 1 1 d . . .
N3 N 0.5296(3) 0.32920(9) 0.7899(4) 0.0268(7) Uani 1 1 d . . .
N4 N 0.4004(3) 0.26535(9) 0.8686(4) 0.0260(7) Uani 1 1 d . . .
N5 N 0.3090(3) 0.30131(10) 0.9034(4) 0.0323(7) Uani 1 1 d . . .
N6 N 0.1047(3) 0.38350(10) 0.6796(5) 0.0326(8) Uani 1 1 d . . .
N7 N 0.4391(3) 0.39564(11) 1.2069(5) 0.0384(8) Uani 1 1 d . . .
O1 O 0.2303(2) 0.38945(9) 0.6493(4) 0.0360(6) Uani 1 1 d . . .
O2 O 0.0078(3) 0.38154(9) 0.5528(4) 0.0456(8) Uani 1 1 d . . .
O3 O 0.0868(3) 0.37982(8) 0.8319(4) 0.0396(7) Uani 1 1 d . . .
O4 O 0.5138(3) 0.36111(9) 1.1693(4) 0.0457(8) Uani 1 1 d . . .
O5 O 0.4416(3) 0.40967(10) 1.3565(4) 0.0574(9) Uani 1 1 d . . .
O6 O 0.3552(3) 0.41634(9) 1.0762(4) 0.0409(7) Uani 1 1 d . . .
O7 O 0.8090(2) 0.18737(8) 0.6760(4) 0.0366(7) Uani 1 1 d . . .
O8 O 0.9413(3) 0.24928(9) 0.6035(4) 0.0426(7) Uani 1 1 d . . .

loop_
_atom_site_aniso_label
_atom_site_aniso_U_11
_atom_site_aniso_U_22
_atom_site_aniso_U_33
_atom_site_aniso_U_23
_atom_site_aniso_U_13
_atom_site_aniso_U_12
Zn1 0.0208(3) 0.0330(3) 0.0360(3) -0.00266(17) 0.0040(2) 0.00118(16)
C1 0.034(2) 0.026(2) 0.057(3) -0.0018(17) 0.010(2) 0.0016(16)
C2 0.035(2) 0.031(2) 0.070(3) -0.001(2) 0.016(2) -0.0014(17)
C3 0.025(2) 0.036(2) 0.046(3) 0.0017(18) 0.011(2) -0.0098(16)
C4 0.0187(17) 0.0325(19) 0.026(2) -0.0053(15) 0.0004(16) 0.0004(14)
C5 0.0195(18) 0.033(2) 0.032(2) -0.0017(15) 0.0006(17) -0.0036(15)
C6 0.0184(18) 0.0324(19) 0.029(2) 0.0004(15) 0.0017(16) 0.0020(14)
C7 0.0213(19) 0.037(2) 0.034(2) -0.0025(16) 0.0017(18) 0.0013(16)
C8 0.0230(19) 0.0307(18) 0.031(2) -0.0029(15) -0.0006(17) 0.0017(15)
C9 0.0178(17) 0.0302(18) 0.025(2) -0.0022(15) -0.0017(16) 0.0010(14)
C10 0.030(2) 0.0293(19) 0.034(2) -0.0004(16) 0.0038(18) -0.0011(16)
C11 0.0240(19) 0.038(2) 0.036(2) 0.0026(17) 0.0030(18) -0.0052(16)
C12 0.0214(19) 0.049(2) 0.032(2) 0.0006(18) 0.0057(18) -0.0021(17)
C13 0.028(2) 0.036(2) 0.046(3) -0.0056(18) 0.006(2) 0.0089(16)
C14 0.032(2) 0.036(2) 0.038(3) -0.0033(17) 0.001(2) 0.0034(17)
C15 0.051(3) 0.040(2) 0.050(3) -0.0035(19) 0.021(2) 0.0086(19)
C16 0.080(4) 0.039(3) 0.092(4) 0.006(2) 0.035(4) 0.009(2)
N1 0.0223(16) 0.0381(17) 0.039(2) -0.0039(14) 0.0044(15) 0.0043(13)
N2 0.0205(15) 0.0292(16) 0.0339(19) -0.0024(13) 0.0037(14) -0.0017(12)
N3 0.0176(14) 0.0290(15) 0.0324(19) -0.0008(12) 0.0015(14) -0.0003(12)
N4 0.0201(15) 0.0274(16) 0.0304(19) -0.0002(12) 0.0045(14) 0.0007(12)
N5 0.0183(15) 0.0403(18) 0.038(2) 0.0020(14) 0.0055(15) 0.0026(13)
N6 0.0234(18) 0.0274(16) 0.046(2) 0.0030(14) 0.0043(17) 0.0011(13)
N7 0.033(2) 0.0344(18) 0.047(3) 0.0018(16) 0.0052(19) -0.0036(15)
O1 0.0194(13) 0.0467(15) 0.0415(18) 0.0042(12) 0.0050(13) -0.0011(11)
O2 0.0224(15) 0.0697(19) 0.042(2) 0.0050(14) -0.0020(14) -0.0005(13)
O3 0.0350(17) 0.0521(17) 0.0326(18) 0.0013(12) 0.0088(15) 0.0085(12)
O4 0.0385(17) 0.0448(16) 0.053(2) -0.0032(14) 0.0080(16) 0.0082(13)
O5 0.083(3) 0.0569(19) 0.0298(19) -0.0086(14) 0.0038(18) 0.0170(17)
O6 0.0429(17) 0.0401(15) 0.0364(18) -0.0034(12) -0.0008(14) 0.0096(12)
O7 0.0252(14) 0.0311(14) 0.055(2) -0.0002(12) 0.0119(14) 0.0039(11)
O8 0.0263(15) 0.0410(15) 0.064(2) -0.0017(14) 0.0163(15) 0.0014(11)

loop_
_atom_type_symbol
_atom_type_description
_atom_type_scat_dispersion_real
_atom_type_scat_dispersion_imag
_atom_type_scat_source
C C 0.0033 0.0016 'International Tables Vol C Tables 4.2.6.8 and 6.1.1.4'
H H 0.0000 0.0000 'International Tables Vol C Tables 4.2.6.8 and 6.1.1.4'
N N 0.0061 0.0033 'International Tables Vol C Tables 4.2.6.8 and 6.1.1.4'
O O 0.0106 0.0060 'International Tables Vol C Tables 4.2.6.8 and 6.1.1.4'
Zn Zn 0.2839 1.4301 'International Tables Vol C Tables 4.2.6.8 and 6.1.1.4'

loop_
_geom_angle_atom_site_label_1
_geom_angle_atom_site_label_2
_geom_angle_atom_site_label_3
_geom_angle
_geom_angle_site_symmetry_1
_geom_angle_site_symmetry_3
O1 Zn1 O6 114.08(11) . .
O1 Zn1 N3 108.47(11) . .
O6 Zn1 N3 136.94(11) . .
O1 Zn1 N1 93.90(11) . .
O6 Zn1 N1 96.71(11) . .
N3 Zn1 N1 73.64(11) . .
O1 Zn1 N5 95.38(10) . .
O6 Zn1 N5 107.31(11) . .
N3 Zn1 N5 74.22(10) . .
N1 Zn1 N5 147.85(11) . .
N1 C1 C2 112.1(3) . .
C3 C2 C1 106.1(3) . .
C2 C3 N2 106.5(3) . .
N3 C4 C5 123.1(3) . .
N3 C4 N2 112.7(3) . .
C5 C4 N2 124.2(3) . .
C4 C5 C6 116.6(3) . .
C5 C6 C8 121.6(3) . .
C5 C6 C7 118.3(3) . .
C8 C6 C7 120.1(3) . .
O8 C7 O7 125.8(3) . .
O8 C7 C6 124.0(3) . .
O7 C7 C6 110.2(3) . .
C9 C8 C6 116.3(3) . .
N3 C9 C8 123.8(3) . .
N3 C9 N4 113.4(3) . .
C8 C9 N4 122.8(3) . .
C11 C10 N4 107.6(3) . .
C10 C11 C12 105.2(3) . .
N5 C12 C11 112.1(3) . .
O7 C13 C14 107.2(3) . .
C13 C14 C15 112.9(3) . .
C16 C15 C14 113.0(3) . .
C1 N1 N2 103.8(3) . .
C1 N1 Zn1 141.4(2) . .
N2 N1 Zn1 114.7(2) . .
C3 N2 N1 111.5(3) . .
C3 N2 C4 130.5(3) . .
N1 N2 C4 118.0(3) . .
C9 N3 C4 118.6(3) . .
C9 N3 Zn1 120.4(2) . .
C4 N3 Zn1 120.9(2) . .
C10 N4 N5 111.0(3) . .
C10 N4 C9 130.7(3) . .
N5 N4 C9 118.2(3) . .
C12 N5 N4 104.2(3) . .
C12 N5 Zn1 142.2(2) . .
N4 N5 Zn1 113.6(2) . .
O2 N6 O3 122.2(3) . .
O2 N6 O1 118.1(3) . .
O3 N6 O1 119.7(3) . .
O5 N7 O4 123.2(3) . .
O5 N7 O6 120.1(3) . .
O4 N7 O6 116.7(3) . .
N6 O1 Zn1 112.4(2) . .
N7 O6 Zn1 104.8(2) . .
C7 O7 C13 118.0(3) . .

loop_
_geom_bond_atom_site_label_1
_geom_bond_atom_site_label_2
_geom_bond_distance
_geom_bond_site_symmetry_2
Zn1 O1 2.006(3) .
Zn1 O6 2.026(3) .
Zn1 N3 2.124(3) .
Zn1 N1 2.176(3) .
Zn1 N5 2.183(3) .
C1 N1 1.333(4) .
C1 C2 1.400(5) .
C2 C3 1.359(5) .
C3 N2 1.374(4) .
C4 N3 1.346(4) .
C4 C5 1.390(4) .
C4 N2 1.409(4) .
C5 C6 1.394(4) .
C6 C8 1.395(4) .
C6 C7 1.516(4) .
C7 O8 1.202(4) .
C7 O7 1.334(4) .
C8 C9 1.388(4) .
C9 N3 1.332(4) .
C9 N4 1.415(4) .
C10 C11 1.359(4) .
C10 N4 1.368(4) .
C11 C12 1.414(5) .
C12 N5 1.329(4) .
C13 O7 1.477(4) .
C13 C14 1.503(4) .
C14 C15 1.522(4) .
C15 C16 1.501(5) .
N1 N2 1.383(4) .
N4 N5 1.385(3) .
N6 O2 1.230(4) .
N6 O3 1.232(4) .
N6 O1 1.306(4) .
N7 O5 1.217(4) .
N7 O4 1.258(4) .
N7 O6 1.303(4) .
